data_7234004
loop_
_publ_author_name
'Claude Niebel'
'Yeongin Kim'
'Christian Ruzie'
'Jolanta Karpinska'
'Basab Chattopadhyay'
'Guillaume Schweicher'
'Audrey Richard'
'Vincent Lemaur'
'Yoann Olivier'
'Jerome Cornil'
'Alan R. Kennedy'
'Ying Diao'
'Wen-Ya Lee'
'Stefan Mannsfeld'
'Zhenan Bao'
'Yves H. Geerts'

_publ_section_title
;
 Thienoacene dimers based on the thieno[3,2-b]thiophene moiety: synthesis,
 characterization and electronic properties
;
_journal_name_full 'Journal of Materials Chemistry C'
_journal_page_first 674
_journal_page_last 685
_journal_paper_doi 10.1039/C4TC02158D
_journal_volume 3
_journal_year 2015
_chemical_formula_sum 'C28 H14 S4'
_chemical_formula_weight 478.63
_space_group_IT_number 60
_space_group_name_Hall '-P 2n 2ab'
_space_group_name_H-M_alt 'P b c n'
_symmetry_cell_setting orthorhombic
_symmetry_space_group_name_H-M 'P b c n'
_atom_sites_solution_hydrogens geom
_atom_sites_solution_primary direct
_atom_sites_solution_secondary difmap
_cell_angle_alpha 90.00
_cell_angle_beta 90.00
_cell_angle_gamma 90.00
_cell_formula_units_Z 4
_cell_length_a 6.0452(5)
_cell_length_b 7.7010(7)
_cell_length_c 43.405(5)
_cell_measurement_reflns_used 2471
_cell_measurement_temperature 123(2)
_cell_measurement_theta_max 74.1763
_cell_measurement_theta_min 3.0518
_cell_volume 2020.7(3)
_computing_structure_refinement 'SHELXL-97 (Sheldrick, 2008)'
_diffrn_ambient_temperature 123(2)
_diffrn_measured_fraction_theta_full 0.993
_diffrn_measured_fraction_theta_max 0.993
_diffrn_measurement_device_type 'Oxford Diffraction Gemini S'
_diffrn_measurement_method 'omega scans'
_diffrn_radiation_monochromator graphite
_diffrn_radiation_source 'fine-focus sealed tube'
_diffrn_radiation_type CuK\a
_diffrn_radiation_wavelength 1.54180
_diffrn_reflns_av_R_equivalents 0.1010
_diffrn_reflns_av_sigmaI/netI 0.0500
_diffrn_reflns_limit_h_max 7
_diffrn_reflns_limit_h_min -7
_diffrn_reflns_limit_k_max 9
_diffrn_reflns_limit_k_min -7
_diffrn_reflns_limit_l_max 47
_diffrn_reflns_limit_l_min -52
_diffrn_reflns_number 8025
_diffrn_reflns_theta_full 69.94
_diffrn_reflns_theta_max 69.94
_diffrn_reflns_theta_min 4.07
_exptl_absorpt_coefficient_mu 4.435
_exptl_absorpt_correction_T_max 1.00000
_exptl_absorpt_correction_T_min 0.72221
_exptl_absorpt_correction_type multi-scan
_exptl_absorpt_process_details
;
CrysAlisPro, Agilent Technologies,
Version 1.171.34.46 (release 25-11-2010 CrysAlis171 .NET)
(compiled Nov 25 2010,17:55:46)
Empirical absorption correction using spherical harmonics,
 implemented in SCALE3 ABSPACK scaling algorithm.
;
_exptl_crystal_colour colourless
_exptl_crystal_density_diffrn 1.573
_exptl_crystal_density_method 'not measured'
_exptl_crystal_description plate
_exptl_crystal_F_000 984
_exptl_crystal_size_max 0.30
_exptl_crystal_size_mid 0.18
_exptl_crystal_size_min 0.02
_refine_diff_density_max 0.931
_refine_diff_density_min -0.931
_refine_diff_density_rms 0.161
_refine_ls_extinction_method none
_refine_ls_goodness_of_fit_ref 1.105
_refine_ls_hydrogen_treatment constr
_refine_ls_matrix_type full
_refine_ls_number_parameters 145
_refine_ls_number_reflns 1904
_refine_ls_number_restraints 0
_refine_ls_restrained_S_all 1.105
_refine_ls_R_factor_all 0.0856
_refine_ls_R_factor_gt 0.0762
_refine_ls_shift/su_max 0.001
_refine_ls_shift/su_mean 0.000
_refine_ls_structure_factor_coef Fsqd
_refine_ls_weighting_details 'calc w=1/[\s^2^(Fo^2^)+(0.1583P)^2^+1.8999P] where P=(Fo^2^+2Fc^2^)/3'
_refine_ls_weighting_scheme calc
_refine_ls_wR_factor_gt 0.2156
_refine_ls_wR_factor_ref 0.2296
_reflns_number_gt 1667
_reflns_number_total 1904
_reflns_threshold_expression I>2\s(I)
_cod_data_source_file 1000001.cif
_cod_data_source_block PCOD1000001
_cod_original_sg_symbol_H-M Pbcn
_cod_database_code 7234004

loop_
_symmetry_equiv_pos_as_xyz
'x, y, z'
'-x+1/2, -y+1/2, z+1/2'
'x+1/2, -y+1/2, -z'
'-x, y, -z+1/2'
'-x, -y, -z'
'x-1/2, y-1/2, -z-1/2'
'-x-1/2, y-1/2, z'
'x, -y, z-1/2'

loop_
_atom_site_label
_atom_site_type_symbol
_atom_site_fract_x
_atom_site_fract_y
_atom_site_fract_z
_atom_site_U_iso_or_equiv
_atom_site_adp_type
_atom_site_occupancy
_atom_site_symmetry_multiplicity
_atom_site_calc_flag
_atom_site_refinement_flags
_atom_site_disorder_assembly
_atom_site_disorder_group
S1 S 0.21208(13) 0.17098(12) 0.391683(17) 0.0196(4) Uani 1 1 d . . .
S2 S 0.78012(13) 0.35851(12) 0.347214(17) 0.0185(4) Uani 1 1 d . . .
C1 C 0.4015(5) 0.2287(4) 0.36371(7) 0.0180(7) Uani 1 1 d . . .
C2 C 0.5915(5) 0.3009(4) 0.37562(7) 0.0178(7) Uani 1 1 d . . .
C3 C 0.5896(5) 0.3161(4) 0.40849(7) 0.0191(7) Uani 1 1 d . . .
C4 C 0.3885(5) 0.2499(4) 0.42036(7) 0.0196(7) Uani 1 1 d . . .
C5 C 0.3434(6) 0.2517(5) 0.45194(7) 0.0239(8) Uani 1 1 d . . .
H5 H 0.2088 0.2055 0.4597 0.029 Uiso 1 1 calc R . .
C6 C 0.4987(6) 0.3219(5) 0.47151(7) 0.0269(8) Uani 1 1 d . . .
H6 H 0.4709 0.3240 0.4930 0.032 Uiso 1 1 calc R . .
C7 C 0.6984(6) 0.3907(5) 0.46003(8) 0.0246(8) Uani 1 1 d . . .
H7 H 0.8026 0.4400 0.4739 0.030 Uiso 1 1 calc R . .
C8 C 0.7441(5) 0.3873(5) 0.42893(8) 0.0213(8) Uani 1 1 d . . .
H8 H 0.8798 0.4330 0.4214 0.026 Uiso 1 1 calc R . .
C9 C 0.4010(5) 0.2154(4) 0.33073(7) 0.0181(7) Uani 1 1 d . . .
C10 C 0.6015(5) 0.2807(4) 0.31852(7) 0.0181(7) Uani 1 1 d . . .
C11 C 0.6425(5) 0.2813(4) 0.28688(7) 0.0187(7) Uani 1 1 d . . .
H11 H 0.7787 0.3245 0.2791 0.022 Uiso 1 1 calc R . .
C12 C 0.4823(5) 0.2182(5) 0.26678(7) 0.0212(7) Uani 1 1 d . . .
C13 C 0.2804(5) 0.1530(5) 0.27902(8) 0.0202(8) Uani 1 1 d . . .
H13 H 0.1703 0.1102 0.2654 0.024 Uiso 1 1 calc R . .
C14 C 0.2414(6) 0.1507(5) 0.31024(8) 0.0186(7) Uani 1 1 d . . .
H14 H 0.1062 0.1053 0.3180 0.022 Uiso 1 1 calc R . .

loop_
_atom_site_aniso_label
_atom_site_aniso_U_11
_atom_site_aniso_U_22
_atom_site_aniso_U_33
_atom_site_aniso_U_23
_atom_site_aniso_U_13
_atom_site_aniso_U_12
S1 0.0126(6) 0.0269(6) 0.0193(6) 0.0009(3) 0.0013(2) -0.0032(3)
S2 0.0110(6) 0.0259(6) 0.0187(6) 0.0001(3) -0.0002(2) -0.0029(3)
C1 0.0099(14) 0.0193(16) 0.0248(15) 0.0022(12) 0.0000(11) -0.0001(12)
C2 0.0119(14) 0.0179(16) 0.0235(15) 0.0015(12) 0.0010(11) -0.0006(12)
C3 0.0141(15) 0.0211(16) 0.0222(15) 0.0012(12) 0.0006(12) 0.0046(13)
C4 0.0150(15) 0.0189(16) 0.0250(15) 0.0008(12) -0.0008(12) 0.0005(12)
C5 0.0164(15) 0.033(2) 0.0220(15) 0.0006(13) 0.0025(12) 0.0014(15)
C6 0.0260(18) 0.036(2) 0.0192(15) -0.0006(13) 0.0000(13) 0.0011(15)
C7 0.0216(18) 0.028(2) 0.0242(16) -0.0003(14) -0.0054(12) 0.0028(14)
C8 0.0153(14) 0.022(2) 0.0268(18) -0.0001(14) 0.0000(11) 0.0008(14)
C9 0.0132(14) 0.0195(16) 0.0215(15) 0.0011(12) 0.0024(11) 0.0011(13)
C10 0.0125(14) 0.0189(16) 0.0229(15) 0.0002(11) -0.0013(11) -0.0007(13)
C11 0.0100(14) 0.0247(18) 0.0213(15) 0.0009(12) -0.0008(11) 0.0013(13)
C12 0.0130(16) 0.0255(17) 0.0250(17) -0.0001(12) -0.0008(11) 0.0021(13)
C13 0.0098(16) 0.0258(19) 0.0250(17) -0.0004(14) -0.0025(11) -0.0012(12)
C14 0.0104(13) 0.0204(18) 0.0251(17) -0.0009(13) 0.0016(12) -0.0011(12)

loop_
_atom_type_symbol
_atom_type_description
_atom_type_scat_dispersion_real
_atom_type_scat_dispersion_imag
_atom_type_scat_source
S S 0.3331 0.5567 'International Tables Vol C Tables 4.2.6.8 and 6.1.1.4'
C C 0.0181 0.0091 'International Tables Vol C Tables 4.2.6.8 and 6.1.1.4'
H H 0.0000 0.0000 'International Tables Vol C Tables 4.2.6.8 and 6.1.1.4'

loop_
_geom_angle_atom_site_label_1
_geom_angle_atom_site_label_2
_geom_angle_atom_site_label_3
_geom_angle
_geom_angle_site_symmetry_1
_geom_angle_site_symmetry_3
C1 S1 C4 90.38(15) . .
C2 S2 C10 90.73(15) . .
C2 C1 C9 113.9(3) . .
C2 C1 S1 113.2(2) . .
C9 C1 S1 133.0(2) . .
C1 C2 C3 113.6(3) . .
C1 C2 S2 112.6(2) . .
C3 C2 S2 133.8(2) . .
C8 C3 C4 118.9(3) . .
C8 C3 C2 131.2(3) . .
C4 C3 C2 109.9(3) . .
C5 C4 C3 121.4(3) . .
C5 C4 S1 125.6(3) . .
C3 C4 S1 113.0(2) . .
C6 C5 C4 118.4(3) . .
C6 C5 H5 120.8 . .
C4 C5 H5 120.8 . .
C5 C6 C7 120.9(3) . .
C5 C6 H6 119.5 . .
C7 C6 H6 119.5 . .
C8 C7 C6 120.7(3) . .
C8 C7 H7 119.6 . .
C6 C7 H7 119.6 . .
C7 C8 C3 119.6(3) . .
C7 C8 H8 120.2 . .
C3 C8 H8 120.2 . .
C14 C9 C10 118.5(3) . .
C14 C9 C1 131.2(3) . .
C10 C9 C1 110.3(3) . .
C11 C10 C9 121.5(3) . .
C11 C10 S2 126.1(2) . .
C9 C10 S2 112.5(2) . .
C12 C11 C10 119.5(3) . .
C12 C11 H11 120.2 . .
C10 C11 H11 120.2 . .
C11 C12 C13 119.1(3) . .
C11 C12 C12 121.3(3) . 4_655
C13 C12 C12 119.6(3) . 4_655
C14 C13 C12 121.3(3) . .
C14 C13 H13 119.4 . .
C12 C13 H13 119.4 . .
C13 C14 C9 120.1(3) . .
C13 C14 H14 119.9 . .
C9 C14 H14 119.9 . .

loop_
_geom_bond_atom_site_label_1
_geom_bond_atom_site_label_2
_geom_bond_distance
_geom_bond_site_symmetry_2
S1 C1 1.727(3) .
S1 C4 1.748(3) .
S2 C2 1.737(3) .
S2 C10 1.754(3) .
C1 C2 1.377(5) .
C1 C9 1.435(4) .
C2 C3 1.431(4) .
C3 C8 1.400(5) .
C3 C4 1.415(4) .
C4 C5 1.398(4) .
C5 C6 1.377(5) .
C5 H5 0.9500 .
C6 C7 1.409(5) .
C6 H6 0.9500 .
C7 C8 1.378(5) .
C7 H7 0.9500 .
C8 H8 0.9500 .
C9 C14 1.404(5) .
C9 C10 1.415(4) .
C10 C11 1.395(4) .
C11 C12 1.391(4) .
C11 H11 0.9500 .
C12 C13 1.423(4) .
C12 C12 1.472(6) 4_655
C13 C14 1.376(5) .
C13 H13 0.9500 .
C14 H14 0.9500 .

loop_
_geom_torsion_atom_site_label_1
_geom_torsion_atom_site_label_2
_geom_torsion_atom_site_label_3
_geom_torsion_atom_site_label_4
_geom_torsion
_geom_torsion_site_symmetry_1
_geom_torsion_site_symmetry_2
_geom_torsion_site_symmetry_3
_geom_torsion_site_symmetry_4
C4 S1 C1 C2 1.3(3) . . . .
C4 S1 C1 C9 -179.2(3) . . . .
C9 C1 C2 C3 179.1(3) . . . .
S1 C1 C2 C3 -1.3(4) . . . .
C9 C1 C2 S2 0.5(4) . . . .
S1 C1 C2 S2 -179.91(16) . . . .
C10 S2 C2 C1 -0.9(3) . . . .
C10 S2 C2 C3 -179.1(3) . . . .
C1 C2 C3 C8 -177.2(3) . . . .
S2 C2 C3 C8 1.0(6) . . . .
C1 C2 C3 C4 0.5(4) . . . .
S2 C2 C3 C4 178.8(3) . . . .
C8 C3 C4 C5 -1.0(5) . . . .
C2 C3 C4 C5 -179.1(3) . . . .
C8 C3 C4 S1 178.5(2) . . . .
C2 C3 C4 S1 0.4(3) . . . .
C1 S1 C4 C5 178.6(3) . . . .
C1 S1 C4 C3 -1.0(3) . . . .
C3 C4 C5 C6 0.8(5) . . . .
S1 C4 C5 C6 -178.7(3) . . . .
C4 C5 C6 C7 0.1(5) . . . .
C5 C6 C7 C8 -0.8(6) . . . .
C6 C7 C8 C3 0.6(5) . . . .
C4 C3 C8 C7 0.3(5) . . . .
C2 C3 C8 C7 177.9(3) . . . .
C2 C1 C9 C14 -180.0(4) . . . .
S1 C1 C9 C14 0.6(6) . . . .
C2 C1 C9 C10 0.3(4) . . . .
S1 C1 C9 C10 -179.2(3) . . . .
C14 C9 C10 C11 -0.2(5) . . . .
C1 C9 C10 C11 179.6(3) . . . .
C14 C9 C10 S2 179.3(3) . . . .
C1 C9 C10 S2 -1.0(3) . . . .
C2 S2 C10 C11 -179.5(3) . . . .
C2 S2 C10 C9 1.1(3) . . . .
C9 C10 C11 C12 0.7(5) . . . .
S2 C10 C11 C12 -178.7(3) . . . .
C10 C11 C12 C13 -0.5(5) . . . .
C10 C11 C12 C12 179.3(2) . . . 4_655
C11 C12 C13 C14 -0.3(5) . . . .
C12 C12 C13 C14 179.9(3) 4_655 . . .
C12 C13 C14 C9 0.8(5) . . . .
C10 C9 C14 C13 -0.6(5) . . . .
C1 C9 C14 C13 179.7(3) . . . .
